data_7042088
loop_
_publ_author_name
'Carreira-Barral, Israel'
'Mato-Iglesias, Marta'
'de Blas, Andr\'es'
'Platas-Iglesias, Carlos'
'Tasker, Peter A.'
'Esteban-G\'omez, David'

_publ_section_title
;
 Ditopic receptors containing urea groups for solvent extraction of Cu(ii)
 salts.
;
_journal_issue 10
_journal_name_full 'Dalton transactions (Cambridge, England : 2003)'
_journal_page_first 3192
_journal_page_last 3206
_journal_paper_doi 10.1039/c7dt00093f
_journal_volume 46
_journal_year 2017
_chemical_compound_source 'synthesis as described'
_chemical_formula_moiety 'C52 H48 Cu2 N12 O14 S2, 2(C6 H6 N2 O2)'
_chemical_formula_sum 'C64 H60 Cu2 N16 O18 S2'
_chemical_formula_weight 1532.48
_space_group_IT_number 2
_symmetry_cell_setting triclinic
_symmetry_Int_Tables_number 2
_symmetry_space_group_name_Hall '-P 1'
_symmetry_space_group_name_H-M 'P -1'
_atom_sites_solution_hydrogens mixed
_audit_creation_date 2014-01-17T13:08:19-00:00
_audit_creation_method 'WinGX routine CIF_UPDATE'
_audit_update_record
;
2017-01-03 deposited with the CCDC.
2017-02-15 downloaded from the CCDC.
;
_cell_angle_alpha 86.497(2)
_cell_angle_beta 88.233(2)
_cell_angle_gamma 72.795(2)
_cell_formula_units_Z 1
_cell_length_a 8.9322(4)
_cell_length_b 13.2792(6)
_cell_length_c 14.2039(6)
_cell_measurement_reflns_used 9244
_cell_measurement_temperature 100(2)
_cell_measurement_theta_max 26.4318
_cell_measurement_theta_min 2.7699
_cell_measurement_wavelength 0.71073
_cell_volume 1606.22(12)
_computing_cell_refinement 'SAINT V7.68A (Bruker: Madison, 2009 ) in Apex2 suite.'
_computing_data_collection 'Apex2, Bruker Instrument Service v2010, 1-2'
_computing_data_reduction 'SAINT and XPREP Version 2008/2 (Sheldrick, Bruker AXS Inc.)'
_computing_molecular_graphics 'Ortep-3 for Windows (Farrugia, 1997)'
_computing_publication_material 'WinGX publication routines (Farrugia, 1999)'
_computing_structure_refinement 'SHELXL-2013 (Sheldrick, 2013)'
_computing_structure_solution 'DIRDIF-2008 (Beurskens et al., 2008)'
_diffrn_ambient_temperature 100(2)
_diffrn_measured_fraction_theta_full 0.989
_diffrn_measured_fraction_theta_max 0.986
_diffrn_measurement_device_type 'BRUKER-NONIUS X8 APEX KAPPA CCD'
_diffrn_measurement_method 'omega and phi rotation with narrow frames'
_diffrn_radiation_probe x-ray
_diffrn_radiation_type MoK\a
_diffrn_radiation_wavelength 0.71073
_diffrn_reflns_av_R_equivalents 0.0361
_diffrn_reflns_Laue_measured_fraction_full 0.989
_diffrn_reflns_Laue_measured_fraction_max 0.986
_diffrn_reflns_limit_h_max 10
_diffrn_reflns_limit_h_min -11
_diffrn_reflns_limit_k_max 16
_diffrn_reflns_limit_k_min -16
_diffrn_reflns_limit_l_max 17
_diffrn_reflns_limit_l_min -17
_diffrn_reflns_number 27518
_diffrn_reflns_point_group_measured_fraction_full 0.989
_diffrn_reflns_point_group_measured_fraction_max 0.986
_diffrn_reflns_theta_full 25.242
_diffrn_reflns_theta_max 26.517
_diffrn_reflns_theta_min 2.454
_exptl_absorpt_coefficient_mu 0.815
_exptl_absorpt_correction_T_max 0.9347
_exptl_absorpt_correction_T_min 0.8675
_exptl_absorpt_correction_type multi-scan
_exptl_absorpt_process_details
;
        SADABS Version 2008/1 (Sheldrick, Bruker AXS Inc.)
;
_exptl_crystal_colour green
_exptl_crystal_density_diffrn 1.584
_exptl_crystal_density_method 'not measured'
_exptl_crystal_description prism
_exptl_crystal_F_000 790
_exptl_crystal_size_max 0.24
_exptl_crystal_size_mid 0.21
_exptl_crystal_size_min 0.18
_refine_diff_density_max 0.408
_refine_diff_density_min -0.406
_refine_diff_density_rms 0.061
_refine_ls_extinction_method none
_refine_ls_goodness_of_fit_ref 1.047
_refine_ls_hydrogen_treatment mixed
_refine_ls_matrix_type full
_refine_ls_number_parameters 474
_refine_ls_number_reflns 6573
_refine_ls_number_restraints 0
_refine_ls_restrained_S_all 1.047
_refine_ls_R_factor_all 0.0405
_refine_ls_R_factor_gt 0.0304
_refine_ls_shift/su_max 0.001
_refine_ls_shift/su_mean 0
_refine_ls_structure_factor_coef Fsqd
_refine_ls_weighting_details 'w=1/[\s^2^(Fo^2^)+(0.0294P)^2^+1.3837P] where P=(Fo^2^+2Fc^2^)/3'
_refine_ls_weighting_scheme calc
_refine_ls_wR_factor_gt 0.0712
_refine_ls_wR_factor_ref 0.0765
_reflns_number_gt 5552
_reflns_number_total 6573
_reflns_threshold_expression 'I > 2\s(I)'
_cod_data_source_file c7dt00093f2.cif
_cod_data_source_block 1030490_b2_0s
_cod_depositor_comments 'Adding full bibliography for 7042087--7042090.cif.'
_cod_database_code 7042088

loop_
_symmetry_equiv_pos_as_xyz
'x, y, z'
'-x, -y, -z'

loop_
_atom_site_label
_atom_site_type_symbol
_atom_site_fract_x
_atom_site_fract_y
_atom_site_fract_z
_atom_site_U_iso_or_equiv
_atom_site_adp_type
_atom_site_occupancy
_atom_site_calc_flag
Cu1 Cu 0.53223(3) 0.65749(2) 0.50194(2) 0.01190(7) Uani 1 d
C1 C 0.2542(2) 0.94552(16) 0.19817(14) 0.0190(4) Uani 1 d
H1 H 0.2801 0.9925 0.2382 0.023 Uiso 1 calc
C2 C 0.2650(3) 0.95900(17) 0.10129(15) 0.0229(5) Uani 1 d
C3 C 0.2293(4) 0.8946(2) 0.03906(16) 0.0364(6) Uani 1 d
H3 H 0.2379 0.9068 -0.0272 0.044 Uiso 1 calc
C4 C 0.1801(4) 0.8107(2) 0.07742(17) 0.0391(7) Uani 1 d
H4 H 0.1543 0.7643 0.0367 0.047 Uiso 1 calc
C5 C 0.1682(3) 0.79399(18) 0.17382(16) 0.0280(5) Uani 1 d
H5 H 0.1349 0.7359 0.1985 0.034 Uiso 1 calc
C6 C 0.2044(2) 0.86099(16) 0.23572(14) 0.0181(4) Uani 1 d
C7 C 0.2282(2) 0.89051(15) 0.40439(14) 0.0153(4) Uani 1 d
C8 C 0.2544(2) 0.88216(15) 0.57647(13) 0.0145(4) Uani 1 d
C9 C 0.1333(3) 0.89952(16) 0.64288(15) 0.0202(4) Uani 1 d
H9 H 0.038 0.886 0.6288 0.024 Uiso 1 calc
C10 C 0.1514(3) 0.93658(17) 0.72989(15) 0.0236(5) Uani 1 d
H10 H 0.0702 0.9455 0.7762 0.028 Uiso 1 calc
C11 C 0.2869(3) 0.96043(16) 0.74905(14) 0.0224(5) Uani 1 d
H11 H 0.2984 0.9875 0.8079 0.027 Uiso 1 calc
C12 C 0.4065(3) 0.94467(15) 0.68210(14) 0.0180(4) Uani 1 d
H12 H 0.4984 0.9633 0.6949 0.022 Uiso 1 calc
C13 C 0.3948(2) 0.90204(14) 0.59614(13) 0.0144(4) Uani 1 d
C14 C 0.5349(2) 0.87693(14) 0.53038(13) 0.0134(4) Uani 1 d
H14A H 0.4978 0.8918 0.4646 0.016 Uiso 1 calc
H14B H 0.5987 0.9245 0.5418 0.016 Uiso 1 calc
C15 C 0.7723(2) 0.75299(16) 0.47411(14) 0.0160(4) Uani 1 d
H15A H 0.8588 0.6894 0.4929 0.019 Uiso 1 calc
H15B H 0.8113 0.8154 0.475 0.019 Uiso 1 calc
C16 C 0.7183(2) 0.74318(15) 0.37657(14) 0.0153(4) Uani 1 d
C17 C 0.7837(3) 0.77574(16) 0.29525(15) 0.0213(5) Uani 1 d
H17 H 0.8662 0.807 0.2986 0.026 Uiso 1 calc
C18 C 0.7271(3) 0.76200(17) 0.20906(15) 0.0257(5) Uani 1 d
H18 H 0.7707 0.7834 0.1522 0.031 Uiso 1 calc
C19 C 0.6067(3) 0.71695(17) 0.20626(15) 0.0240(5) Uani 1 d
H19 H 0.5653 0.708 0.1476 0.029 Uiso 1 calc
C20 C 0.5472(3) 0.68504(16) 0.29002(14) 0.0183(4) Uani 1 d
H20 H 0.4654 0.653 0.2882 0.022 Uiso 1 calc
C21 C 0.6885(2) 0.73387(16) 0.63919(13) 0.0160(4) Uani 1 d
H21A H 0.6966 0.7965 0.6706 0.019 Uiso 1 calc
H21B H 0.7932 0.681 0.6396 0.019 Uiso 1 calc
C22 C 0.5731(2) 0.68834(15) 0.69203(14) 0.0153(4) Uani 1 d
C23 C 0.5553(3) 0.68930(16) 0.78911(14) 0.0206(4) Uani 1 d
H23 H 0.6047 0.7285 0.8246 0.025 Uiso 1 calc
C24 C 0.4640(3) 0.63195(17) 0.83371(14) 0.0227(5) Uani 1 d
H24 H 0.4498 0.6314 0.9003 0.027 Uiso 1 calc
C25 C 0.3939(2) 0.57563(17) 0.77999(14) 0.0194(4) Uani 1 d
H25 H 0.3353 0.533 0.8093 0.023 Uiso 1 calc
C26 C 0.4104(2) 0.58230(15) 0.68313(14) 0.0163(4) Uani 1 d
H26 H 0.3586 0.5458 0.6462 0.02 Uiso 1 calc
N1 N 0.3216(2) 1.04751(14) 0.06350(13) 0.0257(4) Uani 1 d
N4 N 0.63773(19) 0.76446(12) 0.54084(11) 0.0128(3) Uani 1 d
N5 N 0.6020(2) 0.69822(12) 0.37402(11) 0.0143(3) Uani 1 d
N6 N 0.49698(19) 0.63863(12) 0.63936(11) 0.0135(3) Uani 1 d
O1 O 0.3757(2) 1.09442(13) 0.11803(11) 0.0309(4) Uani 1 d
O2 O 0.3122(3) 1.06975(14) -0.02159(11) 0.0412(5) Uani 1 d
O3 O 0.25505(17) 0.97596(11) 0.39251(10) 0.0177(3) Uani 1 d
O4 O 0.39258(16) 0.59114(11) 0.44608(9) 0.0162(3) Uani 1 d
O5 O 0.14565(16) 0.65504(10) 0.53001(9) 0.0160(3) Uani 1 d
O6 O 0.15131(17) 0.62452(11) 0.36451(10) 0.0194(3) Uani 1 d
O7 O 0.23212(16) 0.47624(10) 0.47985(9) 0.0154(3) Uani 1 d
S1 S 0.22795(6) 0.58590(4) 0.45530(3) 0.01247(11) Uani 1 d
C27 C 0.0047(2) 0.43732(16) 0.23814(14) 0.0166(4) Uani 1 d
C28 C 0.0845(3) 0.48511(16) 0.17150(14) 0.0194(4) Uani 1 d
H28 H 0.1035 0.5499 0.1834 0.023 Uiso 1 calc
C29 C 0.1350(3) 0.43688(18) 0.08852(15) 0.0238(5) Uani 1 d
C30 C 0.1110(3) 0.34292(18) 0.06572(15) 0.0268(5) Uani 1 d
H30 H 0.1461 0.3123 0.0073 0.032 Uiso 1 calc
C31 C 0.0335(3) 0.29616(18) 0.13235(16) 0.0267(5) Uani 1 d
H31 H 0.0148 0.2316 0.1195 0.032 Uiso 1 calc
C32 C -0.0176(3) 0.34067(17) 0.21718(15) 0.0205(4) Uani 1 d
H32 H -0.0686 0.3055 0.262 0.025 Uiso 1 calc
N7 N 0.2271(3) 0.48545(16) 0.02272(13) 0.0323(5) Uani 1 d
N8 N -0.0510(2) 0.48442(16) 0.31998(13) 0.0202(4) Uani 1 d
H81N H -0.007(3) 0.528(2) 0.3360(16) 0.022(6) Uiso 1 d
H82N H -0.081(3) 0.449(2) 0.3641(19) 0.031(7) Uiso 1 d
O8 O 0.2487(2) 0.56817(14) 0.04174(12) 0.0391(4) Uani 1 d
O9 O 0.2805(3) 0.43941(16) -0.04818(13) 0.0595(7) Uani 1 d
N3 N 0.2345(2) 0.83785(13) 0.49063(12) 0.0155(4) Uani 1 d
H3N H 0.200(3) 0.7878(19) 0.4965(16) 0.019 Uiso 1 d
N2 N 0.1922(2) 0.83713(14) 0.33230(12) 0.0173(4) Uani 1 d
H2N H 0.176(3) 0.780(2) 0.3462(16) 0.021 Uiso 1 d

loop_
_atom_site_aniso_label
_atom_site_aniso_U_11
_atom_site_aniso_U_22
_atom_site_aniso_U_33
_atom_site_aniso_U_23
_atom_site_aniso_U_13
_atom_site_aniso_U_12
Cu1 0.01360(13) 0.01090(12) 0.01203(12) 0.00027(8) 0.00055(9) -0.00512(9)
C1 0.0206(11) 0.0151(10) 0.0206(10) 0.0009(8) -0.0035(8) -0.0039(9)
C2 0.0298(13) 0.0182(11) 0.0205(11) 0.0036(8) -0.0015(9) -0.0077(9)
C3 0.0650(19) 0.0305(13) 0.0182(11) 0.0021(10) -0.0064(11) -0.0213(13)
C4 0.070(2) 0.0325(14) 0.0239(12) -0.0009(10) -0.0099(12) -0.0287(14)
C5 0.0424(15) 0.0216(12) 0.0246(11) 0.0030(9) -0.0070(10) -0.0166(11)
C6 0.0186(11) 0.0167(10) 0.0182(10) 0.0024(8) -0.0046(8) -0.0040(9)
C7 0.0123(10) 0.0138(10) 0.0187(10) 0.0012(8) -0.0011(8) -0.0026(8)
C8 0.0181(10) 0.0073(9) 0.0166(9) 0.0017(7) -0.0001(8) -0.0020(8)
C9 0.0180(11) 0.0147(10) 0.0263(11) 0.0021(8) 0.0036(9) -0.0033(9)
C10 0.0269(12) 0.0173(11) 0.0227(11) -0.0006(9) 0.0101(9) -0.0019(9)
C11 0.0335(13) 0.0156(10) 0.0157(10) -0.0028(8) 0.0021(9) -0.0034(9)
C12 0.0223(11) 0.0128(10) 0.0183(10) 0.0004(8) -0.0022(8) -0.0040(9)
C13 0.0180(11) 0.0067(9) 0.0169(9) 0.0024(7) 0.0007(8) -0.0019(8)
C14 0.0157(10) 0.0080(9) 0.0163(9) 0.0011(7) -0.0015(8) -0.0033(8)
C15 0.0123(10) 0.0141(10) 0.0217(10) 0.0006(8) 0.0010(8) -0.0047(8)
C16 0.0143(10) 0.0084(9) 0.0208(10) 0.0006(7) 0.0023(8) 0.0000(8)
C17 0.0210(11) 0.0137(10) 0.0272(11) 0.0023(8) 0.0079(9) -0.0032(9)
C18 0.0335(13) 0.0193(11) 0.0205(11) 0.0031(9) 0.0117(9) -0.0040(10)
C19 0.0339(13) 0.0182(11) 0.0159(10) 0.0000(8) 0.0026(9) -0.0019(10)
C20 0.0220(11) 0.0131(10) 0.0175(10) -0.0005(8) -0.0001(8) -0.0018(8)
C21 0.0173(11) 0.0135(10) 0.0178(10) 0.0018(8) -0.0059(8) -0.0053(8)
C22 0.0162(10) 0.0091(9) 0.0186(10) 0.0018(7) -0.0037(8) -0.0007(8)
C23 0.0249(12) 0.0168(10) 0.0180(10) -0.0013(8) -0.0038(8) -0.0023(9)
C24 0.0282(13) 0.0227(11) 0.0136(10) 0.0021(8) 0.0009(9) -0.0027(10)
C25 0.0173(11) 0.0195(10) 0.0192(10) 0.0048(8) 0.0029(8) -0.0035(9)
C26 0.0153(10) 0.0134(10) 0.0187(10) 0.0021(8) -0.0005(8) -0.0024(8)
N1 0.0354(12) 0.0195(10) 0.0211(9) 0.0034(8) 0.0010(8) -0.0076(9)
N4 0.0118(8) 0.0094(8) 0.0163(8) 0.0013(6) -0.0011(6) -0.0024(6)
N5 0.0159(9) 0.0111(8) 0.0147(8) 0.0001(6) 0.0013(6) -0.0025(7)
N6 0.0144(9) 0.0106(8) 0.0143(8) 0.0005(6) -0.0006(6) -0.0020(7)
O1 0.0457(11) 0.0263(9) 0.0262(8) 0.0024(7) -0.0002(7) -0.0199(8)
O2 0.0738(14) 0.0359(10) 0.0189(8) 0.0078(7) -0.0023(8) -0.0257(10)
O3 0.0204(8) 0.0135(7) 0.0205(7) 0.0025(6) -0.0033(6) -0.0072(6)
O4 0.0148(7) 0.0184(7) 0.0176(7) -0.0057(6) 0.0035(6) -0.0075(6)
O5 0.0161(7) 0.0131(7) 0.0192(7) -0.0015(5) 0.0030(6) -0.0050(6)
O6 0.0227(8) 0.0181(7) 0.0185(7) 0.0056(6) -0.0061(6) -0.0084(6)
O7 0.0161(7) 0.0107(7) 0.0196(7) 0.0011(5) 0.0019(6) -0.0047(6)
S1 0.0128(2) 0.0110(2) 0.0141(2) 0.00094(17) -0.00055(18) -0.00445(19)
C27 0.0128(10) 0.0206(10) 0.0149(9) 0.0015(8) -0.0031(8) -0.0030(8)
C28 0.0212(11) 0.0170(10) 0.0188(10) 0.0008(8) 0.0003(8) -0.0041(9)
C29 0.0243(12) 0.0241(12) 0.0176(10) 0.0057(9) 0.0018(9) -0.0004(9)
C30 0.0306(13) 0.0260(12) 0.0185(11) -0.0057(9) -0.0037(9) 0.0010(10)
C31 0.0262(13) 0.0212(11) 0.0322(12) -0.0044(9) -0.0087(10) -0.0046(10)
C32 0.0173(11) 0.0207(11) 0.0237(11) 0.0027(8) -0.0043(8) -0.0062(9)
N7 0.0386(13) 0.0269(11) 0.0229(10) 0.0068(8) 0.0106(9) 0.0008(9)
N8 0.0223(10) 0.0232(10) 0.0175(9) -0.0011(8) 0.0021(7) -0.0108(8)
O8 0.0444(12) 0.0351(10) 0.0371(10) 0.0056(8) 0.0141(8) -0.0134(9)
O9 0.0945(18) 0.0430(12) 0.0317(10) -0.0040(9) 0.0385(11) -0.0094(12)
N3 0.0182(9) 0.0115(8) 0.0182(8) 0.0017(7) -0.0012(7) -0.0070(7)
N2 0.0226(10) 0.0125(8) 0.0189(9) 0.0029(7) -0.0035(7) -0.0088(8)

loop_
_atom_type_symbol
_atom_type_description
_atom_type_scat_dispersion_real
_atom_type_scat_dispersion_imag
_atom_type_scat_source
C C 0.0033 0.0016 'International Tables Vol C Tables 4.2.6.8 and 6.1.1.4'
H H 0 0 'International Tables Vol C Tables 4.2.6.8 and 6.1.1.4'
Cu Cu 0.3201 1.2651 'International Tables Vol C Tables 4.2.6.8 and 6.1.1.4'
N N 0.0061 0.0033 'International Tables Vol C Tables 4.2.6.8 and 6.1.1.4'
O O 0.0106 0.006 'International Tables Vol C Tables 4.2.6.8 and 6.1.1.4'
S S 0.1246 0.1234 'International Tables Vol C Tables 4.2.6.8 and 6.1.1.4'

loop_
_geom_angle_atom_site_label_1
_geom_angle_atom_site_label_2
_geom_angle_atom_site_label_3
_geom_angle
_geom_angle_site_symmetry_3
_geom_angle_publ_flag
O4 Cu1 N6 103.88(6) . y
O4 Cu1 N5 90.72(6) . y
N6 Cu1 N5 165.33(7) . y
O4 Cu1 N4 163.50(6) . y
N6 Cu1 N4 83.78(6) . y
N5 Cu1 N4 81.74(6) . y
O4 Cu1 O7 104.75(5) 2_666 y
N6 Cu1 O7 87.45(6) 2_666 y
N5 Cu1 O7 90.20(6) 2_666 y
N4 Cu1 O7 90.01(6) 2_666 y
C2 C1 C6 118.23(19) . ?
C2 C1 H1 120.9 . ?
C6 C1 H1 120.9 . ?
C3 C2 C1 124.2(2) . ?
C3 C2 N1 118.72(19) . ?
C1 C2 N1 117.11(19) . ?
C2 C3 C4 117.0(2) . ?
C2 C3 H3 121.5 . ?
C4 C3 H3 121.5 . ?
C5 C4 C3 120.8(2) . ?
C5 C4 H4 119.6 . ?
C3 C4 H4 119.6 . ?
C4 C5 C6 121.1(2) . ?
C4 C5 H5 119.4 . ?
C6 C5 H5 119.4 . ?
C1 C6 N2 123.91(18) . ?
C1 C6 C5 118.66(19) . ?
N2 C6 C5 117.40(18) . ?
O3 C7 N3 123.07(18) . ?
O3 C7 N2 123.59(18) . ?
N3 C7 N2 113.32(17) . ?
C9 C8 C13 120.53(19) . ?
C9 C8 N3 118.17(18) . ?
C13 C8 N3 121.20(18) . ?
C8 C9 C10 120.1(2) . ?
C8 C9 H9 119.9 . ?
C10 C9 H9 119.9 . ?
C11 C10 C9 120.1(2) . ?
C11 C10 H10 120 . ?
C9 C10 H10 120 . ?
C10 C11 C12 119.7(2) . ?
C10 C11 H11 120.2 . ?
C12 C11 H11 120.2 . ?
C11 C12 C13 121.4(2) . ?
C11 C12 H12 119.3 . ?
C13 C12 H12 119.3 . ?
C8 C13 C12 118.07(19) . ?
C8 C13 C14 123.13(17) . ?
C12 C13 C14 118.78(18) . ?
N4 C14 C13 114.11(15) . ?
N4 C14 H14A 108.7 . ?
C13 C14 H14A 108.7 . ?
N4 C14 H14B 108.7 . ?
C13 C14 H14B 108.7 . ?
H14A C14 H14B 107.6 . ?
N4 C15 C16 108.56(16) . ?
N4 C15 H15A 110 . ?
C16 C15 H15A 110 . ?
N4 C15 H15B 110 . ?
C16 C15 H15B 110 . ?
H15A C15 H15B 108.4 . ?
N5 C16 C17 121.89(19) . ?
N5 C16 C15 114.80(16) . ?
C17 C16 C15 123.30(18) . ?
C18 C17 C16 118.8(2) . ?
C18 C17 H17 120.6 . ?
C16 C17 H17 120.6 . ?
C19 C18 C17 119.42(19) . ?
C19 C18 H18 120.3 . ?
C17 C18 H18 120.3 . ?
C18 C19 C20 119.0(2) . ?
C18 C19 H19 120.5 . ?
C20 C19 H19 120.5 . ?
N5 C20 C19 121.7(2) . ?
N5 C20 H20 119.1 . ?
C19 C20 H20 119.1 . ?
N4 C21 C22 110.18(16) . ?
N4 C21 H21A 109.6 . ?
C22 C21 H21A 109.6 . ?
N4 C21 H21B 109.6 . ?
C22 C21 H21B 109.6 . ?
H21A C21 H21B 108.1 . ?
N6 C22 C23 121.90(19) . ?
N6 C22 C21 115.35(17) . ?
C23 C22 C21 122.54(18) . ?
C22 C23 C24 118.8(2) . ?
C22 C23 H23 120.6 . ?
C24 C23 H23 120.6 . ?
C25 C24 C23 119.08(19) . ?
C25 C24 H24 120.5 . ?
C23 C24 H24 120.5 . ?
C26 C25 C24 119.02(19) . ?
C26 C25 H25 120.5 . ?
C24 C25 H25 120.5 . ?
N6 C26 C25 122.19(19) . ?
N6 C26 H26 118.9 . ?
C25 C26 H26 118.9 . ?
O1 N1 O2 123.26(19) . ?
O1 N1 C2 118.61(17) . ?
O2 N1 C2 118.14(18) . ?
C21 N4 C15 112.32(15) . ?
C21 N4 C14 111.92(15) . ?
C15 N4 C14 107.75(14) . ?
C21 N4 Cu1 106.54(11) . ?
C15 N4 Cu1 104.60(11) . ?
C14 N4 Cu1 113.55(12) . ?
C20 N5 C16 119.12(17) . ?
C20 N5 Cu1 127.68(14) . ?
C16 N5 Cu1 113.20(13) . ?
C26 N6 C22 118.77(17) . ?
C26 N6 Cu1 127.57(14) . ?
C22 N6 Cu1 113.65(13) . ?
S1 O4 Cu1 140.28(9) . ?
S1 O7 Cu1 121.64(8) 2_666 ?
O7 S1 O6 111.92(8) . ?
O7 S1 O5 110.23(8) . ?
O6 S1 O5 109.49(8) . ?
O7 S1 O4 108.53(8) . ?
O6 S1 O4 107.45(8) . ?
O5 S1 O4 109.15(8) . ?
N8 C27 C28 120.57(19) . ?
N8 C27 C32 121.53(19) . ?
C28 C27 C32 117.89(19) . ?
C29 C28 C27 119.0(2) . ?
C29 C28 H28 120.5 . ?
C27 C28 H28 120.5 . ?
C28 C29 C30 123.9(2) . ?
C28 C29 N7 117.6(2) . ?
C30 C29 N7 118.3(2) . ?
C31 C30 C29 116.5(2) . ?
C31 C30 H30 121.8 . ?
C29 C30 H30 121.8 . ?
C30 C31 C32 121.8(2) . ?
C30 C31 H31 119.1 . ?
C32 C31 H31 119.1 . ?
C31 C32 C27 120.9(2) . ?
C31 C32 H32 119.6 . ?
C27 C32 H32 119.6 . ?
O8 N7 O9 123.1(2) . ?
O8 N7 C29 119.04(19) . ?
O9 N7 C29 117.8(2) . ?
C27 N8 H81N 114.8(17) . ?
C27 N8 H82N 118.8(17) . ?
H81N N8 H82N 117(2) . ?
C7 N3 C8 123.21(16) . ?
C7 N3 H3N 119.0(16) . ?
C8 N3 H3N 115.2(16) . ?
C7 N2 C6 126.39(17) . ?
C7 N2 H2N 117.6(16) . ?
C6 N2 H2N 115.3(16) . ?

loop_
_geom_bond_atom_site_label_1
_geom_bond_atom_site_label_2
_geom_bond_distance
_geom_bond_site_symmetry_2
_geom_bond_publ_flag
Cu1 O4 1.9387(13) . y
Cu1 N6 1.9801(16) . y
Cu1 N5 1.9982(16) . y
Cu1 N4 2.0324(16) . y
Cu1 O7 2.3275(14) 2_666 y
C1 C2 1.381(3) . ?
C1 C6 1.397(3) . ?
C1 H1 0.95 . ?
C2 C3 1.373(3) . ?
C2 N1 1.478(3) . ?
C3 C4 1.390(3) . ?
C3 H3 0.95 . ?
C4 C5 1.380(3) . ?
C4 H4 0.95 . ?
C5 C6 1.397(3) . ?
C5 H5 0.95 . ?
C6 N2 1.397(3) . ?
C7 O3 1.228(2) . ?
C7 N3 1.367(2) . ?
C7 N2 1.378(3) . ?
C8 C9 1.389(3) . ?
C8 C13 1.396(3) . ?
C8 N3 1.424(2) . ?
C9 C10 1.389(3) . ?
C9 H9 0.95 . ?
C10 C11 1.378(3) . ?
C10 H10 0.95 . ?
C11 C12 1.385(3) . ?
C11 H11 0.95 . ?
C12 C13 1.396(3) . ?
C12 H12 0.95 . ?
C13 C14 1.506(3) . ?
C14 N4 1.505(2) . ?
C14 H14A 0.99 . ?
C14 H14B 0.99 . ?
C15 N4 1.485(2) . ?
C15 C16 1.506(3) . ?
C15 H15A 0.99 . ?
C15 H15B 0.99 . ?
C16 N5 1.345(3) . ?
C16 C17 1.382(3) . ?
C17 C18 1.381(3) . ?
C17 H17 0.95 . ?
C18 C19 1.379(3) . ?
C18 H18 0.95 . ?
C19 C20 1.382(3) . ?
C19 H19 0.95 . ?
C20 N5 1.344(3) . ?
C20 H20 0.95 . ?
C21 N4 1.477(2) . ?
C21 C22 1.502(3) . ?
C21 H21A 0.99 . ?
C21 H21B 0.99 . ?
C22 N6 1.347(2) . ?
C22 C23 1.383(3) . ?
C23 C24 1.387(3) . ?
C23 H23 0.95 . ?
C24 C25 1.382(3) . ?
C24 H24 0.95 . ?
C25 C26 1.379(3) . ?
C25 H25 0.95 . ?
C26 N6 1.342(3) . ?
C26 H26 0.95 . ?
N1 O1 1.217(2) . ?
N1 O2 1.226(2) . ?
O4 S1 1.4939(14) . ?
O5 S1 1.4769(14) . ?
O6 S1 1.4698(14) . ?
O7 S1 1.4664(13) . ?
O7 Cu1 2.3275(14) 2_666 ?
C27 N8 1.363(3) . ?
C27 C28 1.400(3) . ?
C27 C32 1.406(3) . ?
C28 C29 1.375(3) . ?
C28 H28 0.95 . ?
C29 C30 1.386(3) . ?
C29 N7 1.469(3) . ?
C30 C31 1.379(3) . ?
C30 H30 0.95 . ?
C31 C32 1.380(3) . ?
C31 H31 0.95 . ?
C32 H32 0.95 . ?
N7 O8 1.217(3) . ?
N7 O9 1.220(3) . ?
N8 H81N 0.84(3) . ?
N8 H82N 0.85(3) . ?
N3 H3N 0.81(2) . ?
N2 H2N 0.82(2) . ?

loop_
_geom_hbond_atom_site_label_D
_geom_hbond_atom_site_label_H
_geom_hbond_atom_site_label_A
_geom_hbond_distance_DH
_geom_hbond_distance_HA
_geom_hbond_distance_DA
_geom_hbond_angle_DHA
_geom_hbond_site_symmetry_A
N8 H81N O6 0.84(3) 2.23(3) 3.055(2) 169(2) .
N8 H82N O5 0.85(3) 2.16(3) 3.003(2) 175(2) 2_566
N8 H82N O7 0.85(3) 2.65(3) 3.220(2) 126(2) 2_566
N8 H81N O6 0.84(3) 2.23(3) 3.055(2) 169(2) .
N8 H82N O5 0.85(3) 2.16(3) 3.003(2) 175(2) 2_566
N8 H82N O7 0.85(3) 2.65(3) 3.220(2) 126(2) 2_566
N3 H3N O5 0.81(2) 1.99(2) 2.790(2) 169(2) .
N2 H2N O6 0.82(2) 2.14(2) 2.959(2) 172(2) .

loop_
_geom_torsion_atom_site_label_1
_geom_torsion_atom_site_label_2
_geom_torsion_atom_site_label_3
_geom_torsion_atom_site_label_4
_geom_torsion
_geom_torsion_site_symmetry_1
C6 C1 C2 C3 0.2(4) .
C6 C1 C2 N1 -178.58(19) .
C1 C2 C3 C4 -0.3(4) .
N1 C2 C3 C4 178.5(2) .
C2 C3 C4 C5 0.0(4) .
C3 C4 C5 C6 0.3(4) .
C2 C1 C6 N2 178.4(2) .
C2 C1 C6 C5 0.2(3) .
C4 C5 C6 C1 -0.4(4) .
C4 C5 C6 N2 -178.8(2) .
C13 C8 C9 C10 -0.2(3) .
N3 C8 C9 C10 176.08(18) .
C8 C9 C10 C11 2.7(3) .
C9 C10 C11 C12 -1.7(3) .
C10 C11 C12 C13 -1.9(3) .
C9 C8 C13 C12 -3.2(3) .
N3 C8 C13 C12 -179.41(17) .
C9 C8 C13 C14 175.07(17) .
N3 C8 C13 C14 -1.1(3) .
C11 C12 C13 C8 4.3(3) .
C11 C12 C13 C14 -174.05(18) .
C8 C13 C14 N4 -84.2(2) .
C12 C13 C14 N4 94.1(2) .
N4 C15 C16 N5 -29.8(2) .
N4 C15 C16 C17 151.28(18) .
N5 C16 C17 C18 0.3(3) .
C15 C16 C17 C18 179.16(19) .
C16 C17 C18 C19 0.4(3) .
C17 C18 C19 C20 -1.0(3) .
C18 C19 C20 N5 1.0(3) .
N4 C21 C22 N6 29.9(2) .
N4 C21 C22 C23 -155.34(18) .
N6 C22 C23 C24 4.0(3) .
C21 C22 C23 C24 -170.38(19) .
C22 C23 C24 C25 0.1(3) .
C23 C24 C25 C26 -3.2(3) .
C24 C25 C26 N6 2.5(3) .
C3 C2 N1 O1 -168.9(2) .
C1 C2 N1 O1 9.9(3) .
C3 C2 N1 O2 10.8(3) .
C1 C2 N1 O2 -170.3(2) .
C22 C21 N4 C15 -148.33(16) .
C22 C21 N4 C14 90.31(18) .
C22 C21 N4 Cu1 -34.36(18) .
C16 C15 N4 C21 157.90(15) .
C16 C15 N4 C14 -78.38(18) .
C16 C15 N4 Cu1 42.75(16) .
C13 C14 N4 C21 -54.3(2) .
C13 C14 N4 C15 -178.21(16) .
C13 C14 N4 Cu1 66.43(18) .
C19 C20 N5 C16 -0.3(3) .
C19 C20 N5 Cu1 -179.89(15) .
C17 C16 N5 C20 -0.4(3) .
C15 C16 N5 C20 -179.29(17) .
C17 C16 N5 Cu1 179.28(15) .
C15 C16 N5 Cu1 0.3(2) .
C25 C26 N6 C22 1.5(3) .
C25 C26 N6 Cu1 -179.60(15) .
C23 C22 N6 C26 -4.8(3) .
C21 C22 N6 C26 169.97(18) .
C23 C22 N6 Cu1 176.14(16) .
C21 C22 N6 Cu1 -9.1(2) .
Cu1 O7 S1 O6 118.22(9) 2_666
Cu1 O7 S1 O5 -119.67(9) 2_666
Cu1 O7 S1 O4 -0.19(11) 2_666
Cu1 O4 S1 O7 -118.82(14) .
Cu1 O4 S1 O6 119.98(14) .
Cu1 O4 S1 O5 1.34(17) .
N8 C27 C28 C29 -178.10(19) .
C32 C27 C28 C29 1.0(3) .
C27 C28 C29 C30 0.4(3) .
C27 C28 C29 N7 -176.19(19) .
C28 C29 C30 C31 -1.0(3) .
N7 C29 C30 C31 175.6(2) .
C29 C30 C31 C32 0.1(3) .
C30 C31 C32 C27 1.4(3) .
N8 C27 C32 C31 177.2(2) .
C28 C27 C32 C31 -1.9(3) .
C28 C29 N7 O8 -3.4(3) .
C30 C29 N7 O8 179.8(2) .
C28 C29 N7 O9 175.5(2) .
C30 C29 N7 O9 -1.3(3) .
O3 C7 N3 C8 7.7(3) .
N2 C7 N3 C8 -173.66(18) .
C9 C8 N3 C7 115.7(2) .
C13 C8 N3 C7 -68.0(3) .
O3 C7 N2 C6 10.8(3) .
N3 C7 N2 C6 -167.85(19) .
C1 C6 N2 C7 -0.9(3) .
C5 C6 N2 C7 177.3(2) .
